data_4023737
loop_
_publ_author_name
'Neil R. Norcross'
'John P. Melbardis'
'Margarita Ferris Solera'
'Mark A. Sephton'
'Colin Kilner'
'Lev N. Zakharov'
'Peter C. Astles'
'Stuart L. Warriner'
'Paul R. Blakemore'

_publ_section_title
;
 Total Synthesis of (+-)-\a-Isosparteine, (+-)-\b-Isosparteine, and
 (+-)-Sparteine from a Common Tetraoxobispidine Intermediate
;
_journal_name_full 'Journal of Organic Chemistry'
_journal_page_first 7939
_journal_page_last 7951
_journal_paper_doi 10.1021/jo8013512
_journal_volume 73
_journal_year 2008
_chemical_formula_moiety 'C27 H30 N2 O3'
_chemical_formula_sum 'C27 H30 N2 O3'
_chemical_formula_weight 430.53
_chemical_name_systematic
; 
 ? 
;
_space_group_IT_number 14
_symmetry_cell_setting monoclinic
_symmetry_space_group_name_Hall '-P 2ybc'
_symmetry_space_group_name_H-M 'P 1 21/c 1'
_atom_sites_solution_hydrogens geom
_atom_sites_solution_primary direct
_atom_sites_solution_secondary difmap
_audit_creation_method SHELXL-97
_cell_angle_alpha 90.00
_cell_angle_beta 103.7750(13)
_cell_angle_gamma 90.00
_cell_formula_units_Z 4
_cell_length_a 11.9751(2)
_cell_length_b 9.7313(2)
_cell_length_c 20.2462(3)
_cell_measurement_reflns_used 18637
_cell_measurement_temperature 150(2)
_cell_measurement_theta_max 27.48
_cell_measurement_theta_min 1.00
_cell_volume 2291.50(7)
_computing_cell_refinement 'DENZO-SMN (Otwinowski & Minor, 1996)'
_computing_data_collection 'COLLECT (Nonius, 2004)'
_computing_data_reduction
;
DENZO-SMN and COLLECT (Otwinowski & Minor, 1996)
;
_computing_molecular_graphics
;
ORTEP-III Version 1.08 (Farrugia, 2005)
;
_computing_publication_material
;
enCIFer: A program for viewing, editing and visualising CIFs. 
F. H. Allen, O. Johnson, G. P. Shields, B. R. Smith, M. Towler, 
J. Applied Cryst., 37, 331-334, 2004
;
_computing_structure_refinement 'SHELXL-97 (Sheldrick, 1997)'
_computing_structure_solution
;
SIR92
Altomare, A.; Burla, M. C.; Camalli, G.; Cascarano, G.; 
Giacovazzo, C.; Guagliardi, A.; Polidori, G. 
J. Appl. Cryst. 1994, 27, 435-436. 
;
_diffrn_ambient_temperature 150(2)
_diffrn_detector_area_resol_mean 9
_diffrn_measured_fraction_theta_full 0.999
_diffrn_measured_fraction_theta_max 0.999
_diffrn_measurement_device_type
;
Nonius KappaCCD area-detector diffractometer
;
_diffrn_measurement_method
;       
phi and omega scans to fill the asymmetric unit
;
_diffrn_radiation_detector 'CCD plate'
_diffrn_radiation_monochromator graphite
_diffrn_radiation_probe x-ray
_diffrn_radiation_source 'fine-focus sealed tube'
_diffrn_radiation_type MoK\a
_diffrn_radiation_wavelength 0.71073
_diffrn_reflns_av_R_equivalents 0.0858
_diffrn_reflns_av_sigmaI/netI 0.0440
_diffrn_reflns_limit_h_max 14
_diffrn_reflns_limit_h_min -14
_diffrn_reflns_limit_k_max 12
_diffrn_reflns_limit_k_min -12
_diffrn_reflns_limit_l_max 24
_diffrn_reflns_limit_l_min -24
_diffrn_reflns_number 34210
_diffrn_reflns_theta_full 26.00
_diffrn_reflns_theta_max 26.00
_diffrn_reflns_theta_min 2.77
_diffrn_standards_decay_% 0
_diffrn_standards_interval_count 0
_diffrn_standards_interval_time 0
_diffrn_standards_number 0
_exptl_absorpt_coefficient_mu 0.081
_exptl_absorpt_correction_type none
_exptl_crystal_colour colourless
_exptl_crystal_density_diffrn 1.248
_exptl_crystal_density_method 'not measured'
_exptl_crystal_description prism
_exptl_crystal_F_000 920
_exptl_crystal_size_max 0.31
_exptl_crystal_size_mid 0.26
_exptl_crystal_size_min 0.14
_refine_diff_density_max 0.246
_refine_diff_density_min -0.335
_refine_diff_density_rms 0.064
_refine_ls_extinction_method none
_refine_ls_goodness_of_fit_ref 1.067
_refine_ls_hydrogen_treatment constr
_refine_ls_matrix_type full
_refine_ls_number_parameters 290
_refine_ls_number_reflns 4487
_refine_ls_number_restraints 0
_refine_ls_restrained_S_all 1.067
_refine_ls_R_factor_all 0.0650
_refine_ls_R_factor_gt 0.0440
_refine_ls_shift/su_max 0.001
_refine_ls_shift/su_mean 0.000
_refine_ls_structure_factor_coef Fsqd
_refine_ls_weighting_details 'calc w=1/[\s^2^(Fo^2^)+(0.0629P)^2^+0.2703P] where P=(Fo^2^+2Fc^2^)/3'
_refine_ls_weighting_scheme calc
_refine_ls_wR_factor_gt 0.1060
_refine_ls_wR_factor_ref 0.1183
_reflns_number_gt 3378
_reflns_number_total 4487
_reflns_threshold_expression >2sigma(I)
_cod_data_source_file jo8013512_si_008.cif
_cod_data_source_block cmpd56
_cod_original_sg_symbol_H-M 'P 21/c'
_cod_database_code 4023737

loop_
_symmetry_equiv_pos_as_xyz
'x, y, z'
'-x, y+1/2, -z+1/2'
'-x, -y, -z'
'x, -y-1/2, z-1/2'

loop_
_atom_site_label
_atom_site_type_symbol
_atom_site_fract_x
_atom_site_fract_y
_atom_site_fract_z
_atom_site_U_iso_or_equiv
_atom_site_adp_type
_atom_site_occupancy
_atom_site_symmetry_multiplicity
_atom_site_calc_flag
_atom_site_refinement_flags
_atom_site_disorder_assembly
_atom_site_disorder_group
C1 C 0.92250(12) 0.33668(14) 0.93426(7) 0.0285(3) Uani 1 1 d . . .
H1 H 0.9949 0.3691 0.9229 0.034 Uiso 1 1 calc R . .
C2 C 0.89339(12) 0.19198(15) 0.90311(7) 0.0289(3) Uani 1 1 d . . .
C4 C 0.69527(12) 0.24355(15) 0.92197(7) 0.0290(3) Uani 1 1 d . . .
C5 C 0.72541(12) 0.39507(14) 0.93232(7) 0.0301(3) Uani 1 1 d . . .
H5 H 0.6570 0.4504 0.9090 0.036 Uiso 1 1 calc R . .
C6 C 0.75148(12) 0.42634(15) 1.00842(7) 0.0295(3) Uani 1 1 d . . .
H6 H 0.6917 0.3787 1.0271 0.035 Uiso 1 1 calc R . .
C8 C 0.94414(12) 0.32361(14) 1.01103(7) 0.0278(3) Uani 1 1 d . . .
C15 C 0.82681(12) 0.43624(15) 0.90353(7) 0.0309(3) Uani 1 1 d . . .
H15A H 0.8066 0.4290 0.8533 0.037 Uiso 1 1 calc R . .
H15B H 0.8505 0.5319 0.9164 0.037 Uiso 1 1 calc R . .
C20 C 0.89592(13) 0.18606(16) 0.82771(7) 0.0347(4) Uani 1 1 d . . .
H20A H 0.8799 0.0907 0.8112 0.042 Uiso 1 1 calc R . .
H20B H 0.8338 0.2453 0.8014 0.042 Uiso 1 1 calc R . .
C21 C 1.00834(14) 0.23115(18) 0.81422(8) 0.0415(4) Uani 1 1 d . . .
H21 H 1.0751 0.1800 0.8348 0.050 Uiso 1 1 calc R . .
C22 C 1.02073(17) 0.3365(2) 0.77596(9) 0.0519(5) Uani 1 1 d . . .
H22A H 0.9558 0.3899 0.7546 0.062 Uiso 1 1 calc R . .
H22B H 1.0947 0.3591 0.7696 0.062 Uiso 1 1 calc R . .
C30 C 0.74605(13) 0.00653(15) 0.90677(7) 0.0317(3) Uani 1 1 d . . .
H30A H 0.6905 -0.0100 0.9351 0.038 Uiso 1 1 calc R . .
H30B H 0.8162 -0.0472 0.9267 0.038 Uiso 1 1 calc R . .
C31 C 0.69469(12) -0.04789(15) 0.83592(7) 0.0310(3) Uani 1 1 d . . .
C32 C 0.72600(14) -0.17848(16) 0.81897(8) 0.0402(4) Uani 1 1 d . . .
H32 H 0.7815 -0.2296 0.8509 0.048 Uiso 1 1 calc R . .
C33 C 0.67686(17) -0.23447(19) 0.75586(9) 0.0512(5) Uani 1 1 d . . .
H33 H 0.6979 -0.3244 0.7451 0.061 Uiso 1 1 calc R . .
C34 C 0.59761(16) -0.16087(19) 0.70843(8) 0.0484(5) Uani 1 1 d . . .
H34 H 0.5646 -0.1993 0.6650 0.058 Uiso 1 1 calc R . .
C35 C 0.56675(14) -0.03077(18) 0.72466(8) 0.0425(4) Uani 1 1 d . . .
H35 H 0.5125 0.0206 0.6921 0.051 Uiso 1 1 calc R . .
C36 C 0.61419(13) 0.02557(16) 0.78807(7) 0.0351(3) Uani 1 1 d . . .
H36 H 0.5916 0.1148 0.7989 0.042 Uiso 1 1 calc R . .
C60 C 0.74549(13) 0.58023(15) 1.02463(8) 0.0353(4) Uani 1 1 d . . .
H60A H 0.7873 0.5967 1.0724 0.042 Uiso 1 1 calc R . .
H60B H 0.7844 0.6334 0.9949 0.042 Uiso 1 1 calc R . .
C61 C 0.62457(13) 0.63066(16) 1.01466(8) 0.0367(4) Uani 1 1 d . . .
H61 H 0.5806 0.5948 1.0441 0.044 Uiso 1 1 calc R . .
C62 C 0.57443(15) 0.71965(18) 0.96907(9) 0.0468(4) Uani 1 1 d . . .
H62A H 0.6153 0.7581 0.9386 0.056 Uiso 1 1 calc R . .
H62B H 0.4971 0.7460 0.9663 0.056 Uiso 1 1 calc R . .
C70 C 0.87861(13) 0.33524(16) 1.11601(7) 0.0344(4) Uani 1 1 d . . .
H70A H 0.8652 0.4192 1.1407 0.041 Uiso 1 1 calc R . .
H70B H 0.9583 0.3038 1.1355 0.041 Uiso 1 1 calc R . .
C71 C 0.79509(12) 0.22466(15) 1.12517(7) 0.0317(3) Uani 1 1 d . . .
C72 C 0.79679(15) 0.09671(16) 1.09537(8) 0.0407(4) Uani 1 1 d . . .
H72 H 0.8542 0.0760 1.0716 0.049 Uiso 1 1 calc R . .
C73 C 0.71491(16) -0.00120(18) 1.10013(9) 0.0475(4) Uani 1 1 d . . .
H73 H 0.7156 -0.0882 1.0789 0.057 Uiso 1 1 calc R . .
C74 C 0.63220(15) 0.02738(19) 1.13563(9) 0.0467(4) Uani 1 1 d . . .
H74 H 0.5756 -0.0394 1.1383 0.056 Uiso 1 1 calc R . .
C75 C 0.63211(15) 0.15296(19) 1.16705(9) 0.0455(4) Uani 1 1 d . . .
H75 H 0.5769 0.1718 1.1926 0.055 Uiso 1 1 calc R . .
C76 C 0.71241(13) 0.25155(17) 1.16133(8) 0.0372(4) Uani 1 1 d . . .
H76 H 0.7110 0.3386 1.1824 0.045 Uiso 1 1 calc R . .
N3 N 0.77645(10) 0.15316(12) 0.91104(6) 0.0281(3) Uani 1 1 d . . .
N7 N 0.86441(10) 0.36750(12) 1.04307(6) 0.0291(3) Uani 1 1 d . . .
O20 O 0.97355(9) 0.09310(10) 0.93621(5) 0.0364(3) Uani 1 1 d . . .
H20 H 1.0030 0.1192 0.9761 0.055 Uiso 1 1 calc R . .
O40 O 0.59899(8) 0.20467(11) 0.92526(5) 0.0369(3) Uani 1 1 d . . .
O80 O 1.03431(8) 0.26627(11) 1.04236(5) 0.0339(3) Uani 1 1 d . . .

loop_
_atom_site_aniso_label
_atom_site_aniso_U_11
_atom_site_aniso_U_22
_atom_site_aniso_U_33
_atom_site_aniso_U_23
_atom_site_aniso_U_13
_atom_site_aniso_U_12
C1 0.0237(7) 0.0325(8) 0.0285(7) -0.0010(6) 0.0046(6) -0.0050(6)
C2 0.0236(7) 0.0309(8) 0.0310(8) -0.0012(6) 0.0040(6) -0.0010(6)
C4 0.0255(7) 0.0337(8) 0.0259(7) -0.0008(6) 0.0021(5) -0.0028(6)
C5 0.0247(7) 0.0304(8) 0.0322(8) -0.0008(6) 0.0009(6) 0.0001(6)
C6 0.0221(7) 0.0321(8) 0.0327(8) -0.0030(6) 0.0035(6) -0.0018(6)
C8 0.0240(7) 0.0264(7) 0.0316(8) -0.0023(6) 0.0039(6) -0.0058(6)
C15 0.0314(8) 0.0291(8) 0.0303(8) 0.0000(6) 0.0035(6) -0.0032(6)
C20 0.0336(8) 0.0386(9) 0.0319(8) -0.0056(6) 0.0074(6) -0.0043(7)
C21 0.0363(9) 0.0542(10) 0.0357(9) -0.0089(7) 0.0120(7) -0.0056(8)
C22 0.0522(11) 0.0658(12) 0.0409(10) -0.0086(8) 0.0178(8) -0.0192(9)
C30 0.0333(8) 0.0281(8) 0.0312(8) -0.0003(6) 0.0028(6) -0.0047(6)
C31 0.0292(8) 0.0323(8) 0.0313(8) -0.0024(6) 0.0069(6) -0.0079(6)
C32 0.0436(10) 0.0372(9) 0.0389(9) -0.0050(7) 0.0079(7) -0.0019(7)
C33 0.0628(12) 0.0446(10) 0.0462(10) -0.0156(8) 0.0129(9) -0.0058(9)
C34 0.0565(11) 0.0544(11) 0.0338(9) -0.0135(8) 0.0095(8) -0.0236(9)
C35 0.0379(9) 0.0524(11) 0.0337(8) 0.0038(7) 0.0014(7) -0.0149(8)
C36 0.0338(8) 0.0364(8) 0.0339(8) -0.0015(6) 0.0059(6) -0.0070(7)
C60 0.0280(8) 0.0350(8) 0.0418(9) -0.0080(6) 0.0062(6) -0.0019(6)
C61 0.0327(8) 0.0368(8) 0.0419(9) -0.0059(7) 0.0117(7) -0.0025(7)
C62 0.0389(10) 0.0417(10) 0.0598(11) 0.0059(8) 0.0114(8) 0.0007(8)
C70 0.0331(8) 0.0416(9) 0.0272(8) -0.0035(6) 0.0045(6) -0.0040(7)
C71 0.0295(8) 0.0386(8) 0.0246(7) 0.0020(6) 0.0014(6) 0.0010(6)
C72 0.0452(10) 0.0387(9) 0.0399(9) -0.0009(7) 0.0133(7) 0.0004(7)
C73 0.0587(12) 0.0345(9) 0.0465(10) 0.0017(7) 0.0071(8) -0.0038(8)
C74 0.0400(10) 0.0479(10) 0.0484(10) 0.0181(8) 0.0029(8) -0.0080(8)
C75 0.0365(9) 0.0577(11) 0.0441(10) 0.0133(8) 0.0129(7) 0.0017(8)
C76 0.0347(9) 0.0449(9) 0.0318(8) 0.0014(7) 0.0075(6) 0.0035(7)
N3 0.0245(6) 0.0284(6) 0.0301(6) -0.0016(5) 0.0039(5) -0.0043(5)
N7 0.0239(6) 0.0351(7) 0.0268(6) -0.0018(5) 0.0028(5) -0.0024(5)
O20 0.0314(6) 0.0373(6) 0.0372(6) -0.0029(4) 0.0016(4) 0.0046(5)
O40 0.0257(6) 0.0430(6) 0.0414(6) -0.0062(5) 0.0071(4) -0.0075(5)
O80 0.0243(5) 0.0402(6) 0.0341(6) -0.0023(4) 0.0008(4) 0.0007(4)

loop_
_atom_type_symbol
_atom_type_description
_atom_type_scat_dispersion_real
_atom_type_scat_dispersion_imag
_atom_type_scat_source
C C 0.0033 0.0016 'International Tables Vol C Tables 4.2.6.8 and 6.1.1.4'
H H 0.0000 0.0000 'International Tables Vol C Tables 4.2.6.8 and 6.1.1.4'
N N 0.0061 0.0033 'International Tables Vol C Tables 4.2.6.8 and 6.1.1.4'
O O 0.0106 0.0060 'International Tables Vol C Tables 4.2.6.8 and 6.1.1.4'

loop_
_geom_angle_atom_site_label_1
_geom_angle_atom_site_label_2
_geom_angle_atom_site_label_3
_geom_angle
_geom_angle_site_symmetry_1
_geom_angle_site_symmetry_3
_geom_angle_publ_flag
C15 C1 C8 113.67(12) . . ?
C15 C1 C2 109.83(11) . . ?
C8 C1 C2 107.91(11) . . ?
C15 C1 H1 108.4 . . ?
C8 C1 H1 108.4 . . ?
C2 C1 H1 108.4 . . ?
O20 C2 N3 108.99(11) . . ?
O20 C2 C20 105.93(11) . . ?
N3 C2 C20 109.75(11) . . ?
O20 C2 C1 111.42(11) . . ?
N3 C2 C1 108.17(11) . . ?
C20 C2 C1 112.53(12) . . ?
O40 C4 N3 121.49(13) . . ?
O40 C4 C5 119.05(13) . . ?
N3 C4 C5 119.43(12) . . ?
C15 C5 C4 112.81(12) . . ?
C15 C5 C6 110.12(11) . . ?
C4 C5 C6 108.47(11) . . ?
C15 C5 H5 108.4 . . ?
C4 C5 H5 108.4 . . ?
C6 C5 H5 108.4 . . ?
N7 C6 C5 110.17(11) . . ?
N7 C6 C60 111.02(11) . . ?
C5 C6 C60 113.60(12) . . ?
N7 C6 H6 107.2 . . ?
C5 C6 H6 107.2 . . ?
C60 C6 H6 107.2 . . ?
O80 C8 N7 121.67(13) . . ?
O80 C8 C1 118.31(12) . . ?
N7 C8 C1 119.94(12) . . ?
C1 C15 C5 105.59(11) . . ?
C1 C15 H15A 110.6 . . ?
C5 C15 H15A 110.6 . . ?
C1 C15 H15B 110.6 . . ?
C5 C15 H15B 110.6 . . ?
H15A C15 H15B 108.8 . . ?
C21 C20 C2 113.62(12) . . ?
C21 C20 H20A 108.8 . . ?
C2 C20 H20A 108.8 . . ?
C21 C20 H20B 108.8 . . ?
C2 C20 H20B 108.8 . . ?
H20A C20 H20B 107.7 . . ?
C22 C21 C20 124.55(17) . . ?
C22 C21 H21 117.7 . . ?
C20 C21 H21 117.7 . . ?
C21 C22 H22A 120.0 . . ?
C21 C22 H22B 120.0 . . ?
H22A C22 H22B 120.0 . . ?
N3 C30 C31 115.71(12) . . ?
N3 C30 H30A 108.4 . . ?
C31 C30 H30A 108.4 . . ?
N3 C30 H30B 108.4 . . ?
C31 C30 H30B 108.4 . . ?
H30A C30 H30B 107.4 . . ?
C36 C31 C32 118.72(14) . . ?
C36 C31 C30 122.52(13) . . ?
C32 C31 C30 118.71(13) . . ?
C33 C32 C31 120.46(16) . . ?
C33 C32 H32 119.8 . . ?
C31 C32 H32 119.8 . . ?
C34 C33 C32 120.59(17) . . ?
C34 C33 H33 119.7 . . ?
C32 C33 H33 119.7 . . ?
C33 C34 C35 119.31(15) . . ?
C33 C34 H34 120.3 . . ?
C35 C34 H34 120.3 . . ?
C34 C35 C36 120.59(16) . . ?
C34 C35 H35 119.7 . . ?
C36 C35 H35 119.7 . . ?
C35 C36 C31 120.32(15) . . ?
C35 C36 H36 119.8 . . ?
C31 C36 H36 119.8 . . ?
C61 C60 C6 112.54(12) . . ?
C61 C60 H60A 109.1 . . ?
C6 C60 H60A 109.1 . . ?
C61 C60 H60B 109.1 . . ?
C6 C60 H60B 109.1 . . ?
H60A C60 H60B 107.8 . . ?
C62 C61 C60 125.53(16) . . ?
C62 C61 H61 117.2 . . ?
C60 C61 H61 117.2 . . ?
C61 C62 H62A 120.0 . . ?
C61 C62 H62B 120.0 . . ?
H62A C62 H62B 120.0 . . ?
N7 C70 C71 110.59(11) . . ?
N7 C70 H70A 109.5 . . ?
C71 C70 H70A 109.5 . . ?
N7 C70 H70B 109.5 . . ?
C71 C70 H70B 109.5 . . ?
H70A C70 H70B 108.1 . . ?
C72 C71 C76 119.00(15) . . ?
C72 C71 C70 120.52(14) . . ?
C76 C71 C70 120.43(14) . . ?
C71 C72 C73 120.21(15) . . ?
C71 C72 H72 119.9 . . ?
C73 C72 H72 119.9 . . ?
C74 C73 C72 120.22(16) . . ?
C74 C73 H73 119.9 . . ?
C72 C73 H73 119.9 . . ?
C75 C74 C73 119.84(16) . . ?
C75 C74 H74 120.1 . . ?
C73 C74 H74 120.1 . . ?
C74 C75 C76 119.98(16) . . ?
C74 C75 H75 120.0 . . ?
C76 C75 H75 120.0 . . ?
C75 C76 C71 120.71(15) . . ?
C75 C76 H76 119.6 . . ?
C71 C76 H76 119.6 . . ?
C4 N3 C30 117.27(12) . . ?
C4 N3 C2 125.08(12) . . ?
C30 N3 C2 117.65(11) . . ?
C8 N7 C70 119.20(12) . . ?
C8 N7 C6 124.51(12) . . ?
C70 N7 C6 115.44(11) . . ?
C2 O20 H20 109.5 . . ?

loop_
_geom_bond_atom_site_label_1
_geom_bond_atom_site_label_2
_geom_bond_distance
_geom_bond_site_symmetry_2
_geom_bond_publ_flag
C1 C15 1.516(2) . ?
C1 C8 1.5189(19) . ?
C1 C2 1.548(2) . ?
C1 H1 1.0000 . ?
C2 O20 1.4107(17) . ?
C2 N3 1.4954(17) . ?
C2 C20 1.535(2) . ?
C4 O40 1.2302(17) . ?
C4 N3 1.3676(19) . ?
C4 C5 1.521(2) . ?
C5 C15 1.520(2) . ?
C5 C6 1.528(2) . ?
C5 H5 1.0000 . ?
C6 N7 1.4823(18) . ?
C6 C60 1.538(2) . ?
C6 H6 1.0000 . ?
C8 O80 1.2464(17) . ?
C8 N7 1.3454(18) . ?
C15 H15A 0.9900 . ?
C15 H15B 0.9900 . ?
C20 C21 1.502(2) . ?
C20 H20A 0.9900 . ?
C20 H20B 0.9900 . ?
C21 C22 1.314(3) . ?
C21 H21 0.9500 . ?
C22 H22A 0.9500 . ?
C22 H22B 0.9500 . ?
C30 N3 1.4701(19) . ?
C30 C31 1.5154(19) . ?
C30 H30A 0.9900 . ?
C30 H30B 0.9900 . ?
C31 C36 1.391(2) . ?
C31 C32 1.391(2) . ?
C32 C33 1.385(2) . ?
C32 H32 0.9500 . ?
C33 C34 1.379(3) . ?
C33 H33 0.9500 . ?
C34 C35 1.380(3) . ?
C34 H34 0.9500 . ?
C35 C36 1.387(2) . ?
C35 H35 0.9500 . ?
C36 H36 0.9500 . ?
C60 C61 1.496(2) . ?
C60 H60A 0.9900 . ?
C60 H60B 0.9900 . ?
C61 C62 1.303(2) . ?
C61 H61 0.9500 . ?
C62 H62A 0.9500 . ?
C62 H62B 0.9500 . ?
C70 N7 1.4794(18) . ?
C70 C71 1.510(2) . ?
C70 H70A 0.9900 . ?
C70 H70B 0.9900 . ?
C71 C72 1.386(2) . ?
C71 C76 1.389(2) . ?
C72 C73 1.387(2) . ?
C72 H72 0.9500 . ?
C73 C74 1.383(3) . ?
C73 H73 0.9500 . ?
C74 C75 1.378(3) . ?
C74 H74 0.9500 . ?
C75 C76 1.383(2) . ?
C75 H75 0.9500 . ?
C76 H76 0.9500 . ?
O20 H20 0.8400 . ?

loop_
_geom_torsion_atom_site_label_1
_geom_torsion_atom_site_label_2
_geom_torsion_atom_site_label_3
_geom_torsion_atom_site_label_4
_geom_torsion
_geom_torsion_site_symmetry_1
_geom_torsion_site_symmetry_2
_geom_torsion_site_symmetry_3
_geom_torsion_site_symmetry_4
_geom_torsion_publ_flag
C15 C1 C2 O20 -172.95(11) . . . . ?
C8 C1 C2 O20 -48.54(15) . . . . ?
C15 C1 C2 N3 -53.17(14) . . . . ?
C8 C1 C2 N3 71.23(13) . . . . ?
C15 C1 C2 C20 68.24(15) . . . . ?
C8 C1 C2 C20 -167.36(11) . . . . ?
O40 C4 C5 C15 -160.12(13) . . . . ?
N3 C4 C5 C15 21.58(18) . . . . ?
O40 C4 C5 C6 77.61(15) . . . . ?
N3 C4 C5 C6 -100.69(14) . . . . ?
C15 C5 C6 N7 -50.79(15) . . . . ?
C4 C5 C6 N7 73.11(14) . . . . ?
C15 C5 C6 C60 74.47(15) . . . . ?
C4 C5 C6 C60 -161.63(12) . . . . ?
C15 C1 C8 O80 -166.16(12) . . . . ?
C2 C1 C8 O80 71.77(15) . . . . ?
C15 C1 C8 N7 16.96(18) . . . . ?
C2 C1 C8 N7 -105.10(14) . . . . ?
C8 C1 C15 C5 -50.17(15) . . . . ?
C2 C1 C15 C5 70.82(14) . . . . ?
C4 C5 C15 C1 -52.87(15) . . . . ?
C6 C5 C15 C1 68.47(14) . . . . ?
O20 C2 C20 C21 -65.71(16) . . . . ?
N3 C2 C20 C21 176.77(13) . . . . ?
C1 C2 C20 C21 56.27(17) . . . . ?
C2 C20 C21 C22 -118.62(18) . . . . ?
N3 C30 C31 C36 -41.35(19) . . . . ?
N3 C30 C31 C32 141.15(14) . . . . ?
C36 C31 C32 C33 -0.7(2) . . . . ?
C30 C31 C32 C33 176.94(14) . . . . ?
C31 C32 C33 C34 1.1(3) . . . . ?
C32 C33 C34 C35 -0.6(3) . . . . ?
C33 C34 C35 C36 -0.4(2) . . . . ?
C34 C35 C36 C31 0.8(2) . . . . ?
C32 C31 C36 C35 -0.3(2) . . . . ?
C30 C31 C36 C35 -177.76(13) . . . . ?
N7 C6 C60 C61 -157.67(12) . . . . ?
C5 C6 C60 C61 77.52(16) . . . . ?
C6 C60 C61 C62 -114.35(19) . . . . ?
N7 C70 C71 C72 59.25(18) . . . . ?
N7 C70 C71 C76 -118.16(15) . . . . ?
C76 C71 C72 C73 1.8(2) . . . . ?
C70 C71 C72 C73 -175.63(15) . . . . ?
C71 C72 C73 C74 -1.1(3) . . . . ?
C72 C73 C74 C75 -0.8(3) . . . . ?
C73 C74 C75 C76 2.0(2) . . . . ?
C74 C75 C76 C71 -1.2(2) . . . . ?
C72 C71 C76 C75 -0.7(2) . . . . ?
C70 C71 C76 C75 176.78(14) . . . . ?
O40 C4 N3 C30 -3.00(19) . . . . ?
C5 C4 N3 C30 175.25(11) . . . . ?
O40 C4 N3 C2 177.00(12) . . . . ?
C5 C4 N3 C2 -4.75(19) . . . . ?
C31 C30 N3 C4 92.53(15) . . . . ?
C31 C30 N3 C2 -87.47(15) . . . . ?
O20 C2 N3 C4 141.35(13) . . . . ?
C20 C2 N3 C4 -103.06(15) . . . . ?
C1 C2 N3 C4 20.06(17) . . . . ?
O20 C2 N3 C30 -38.64(15) . . . . ?
C20 C2 N3 C30 76.95(15) . . . . ?
C1 C2 N3 C30 -159.94(11) . . . . ?
O80 C8 N7 C70 -6.0(2) . . . . ?
C1 C8 N7 C70 170.81(12) . . . . ?
O80 C8 N7 C6 -174.94(13) . . . . ?
C1 C8 N7 C6 1.8(2) . . . . ?
C71 C70 N7 C8 -106.22(15) . . . . ?
C71 C70 N7 C6 63.74(16) . . . . ?
C5 C6 N7 C8 15.12(18) . . . . ?
C60 C6 N7 C8 -111.61(15) . . . . ?
C5 C6 N7 C70 -154.24(12) . . . . ?
C60 C6 N7 C70 79.03(15) . . . . ?
